data_7116491
loop_
_publ_author_name
'Selvaraju, Subhashini'
'Niradha Sachinthani, K. A.'
'Hopson, RaiAnna A'
'McFarland, Frederick M.'
'Guo, Song'
'Rheingold, Arnold L.'
'Nelson, Toby L.'

_publ_section_title
;
 Eumelanin-inspired core derived from vanillin: a new building block for
 organic semiconductors.
;
_journal_issue 14
_journal_name_full 'Chemical communications (Cambridge, England)'
_journal_page_first 2957
_journal_paper_doi 10.1039/c4cc09011j
_journal_volume 51
_journal_year 2015
_chemical_formula_sum 'C29 H23 N O4'
_chemical_formula_weight 449.48
_chemical_name_common SSB-10-100
_chemical_name_systematic 'Methyl 5,6-dimethoxy-1-methyl-4,7bis(phenylethynyl)-1H-indole-2-carboxylate'
_space_group_crystal_system triclinic
_space_group_IT_number 2
_space_group_name_Hall '-P 1'
_space_group_name_H-M_alt 'P -1'
_symmetry_space_group_name_Hall '-P 1'
_symmetry_space_group_name_H-M 'P -1'
_atom_sites_solution_hydrogens geom
_audit_creation_method SHELXL-2013
_audit_update_record
;
2014-11-10 deposited with the CCDC.
2015-01-08 downloaded from the CCDC.
;
_cell_angle_alpha 105.750(2)
_cell_angle_beta 100.500(2)
_cell_angle_gamma 105.510(2)
_cell_formula_units_Z 2
_cell_length_a 7.8653(6)
_cell_length_b 12.7093(10)
_cell_length_c 12.7665(9)
_cell_measurement_reflns_used 3684
_cell_measurement_temperature 100(2)
_cell_measurement_theta_max 30.30
_cell_measurement_theta_min 2.80
_cell_volume 1137.98(15)
_computing_cell_refinement 'Bruker SAINT'
_computing_data_collection 'Bruker APEX2'
_computing_data_reduction 'Bruker SAINT'
_computing_molecular_graphics 'Bruker SHELXTL'
_computing_publication_material 'Bruker SHELXTL'
_computing_structure_refinement 'SHELXL-2013 (Sheldrick, 2013)'
_computing_structure_solution 'SHELXS-97 (Sheldrick 2008)'
_diffrn_ambient_temperature 100(2)
_diffrn_measured_fraction_theta_full 0.996
_diffrn_measured_fraction_theta_max 0.869
_diffrn_measurement_device_type 'Bruker APEX-II CCD'
_diffrn_measurement_method '\f and \w scans'
_diffrn_radiation_type MoK\a
_diffrn_radiation_wavelength 0.71073
_diffrn_reflns_av_R_equivalents 0.0393
_diffrn_reflns_av_unetI/netI 0.0581
_diffrn_reflns_Laue_measured_fraction_full 0.996
_diffrn_reflns_Laue_measured_fraction_max 0.869
_diffrn_reflns_limit_h_max 10
_diffrn_reflns_limit_h_min -11
_diffrn_reflns_limit_k_max 18
_diffrn_reflns_limit_k_min -9
_diffrn_reflns_limit_l_max 17
_diffrn_reflns_limit_l_min -18
_diffrn_reflns_number 14731
_diffrn_reflns_point_group_measured_fraction_full 0.996
_diffrn_reflns_point_group_measured_fraction_max 0.869
_diffrn_reflns_theta_full 25.000
_diffrn_reflns_theta_max 31.137
_diffrn_reflns_theta_min 2.762
_exptl_absorpt_coefficient_mu 0.087
_exptl_absorpt_correction_T_max 0.988
_exptl_absorpt_correction_T_min 0.974
_exptl_absorpt_correction_type multi-scan
_exptl_absorpt_process_details SADABS
_exptl_crystal_colour yellow
_exptl_crystal_density_diffrn 1.312
_exptl_crystal_description plate
_exptl_crystal_F_000 472
_exptl_crystal_size_max 0.300
_exptl_crystal_size_mid 0.250
_exptl_crystal_size_min 0.150
_refine_diff_density_max 0.361
_refine_diff_density_min -0.290
_refine_diff_density_rms 0.054
_refine_ls_extinction_method none
_refine_ls_goodness_of_fit_ref 1.035
_refine_ls_hydrogen_treatment constr
_refine_ls_matrix_type full
_refine_ls_number_parameters 311
_refine_ls_number_reflns 6390
_refine_ls_number_restraints 0
_refine_ls_restrained_S_all 1.035
_refine_ls_R_factor_all 0.0819
_refine_ls_R_factor_gt 0.0498
_refine_ls_shift/su_max 0.006
_refine_ls_shift/su_mean 0.000
_refine_ls_structure_factor_coef Fsqd
_refine_ls_weighting_details 'w=1/[\s^2^(Fo^2^)+(0.0585P)^2^+0.2200P] where P=(Fo^2^+2Fc^2^)/3'
_refine_ls_weighting_scheme calc
_refine_ls_wR_factor_gt 0.1161
_refine_ls_wR_factor_ref 0.1347
_reflns_Friedel_coverage 0.000
_reflns_number_gt 4424
_reflns_number_total 6390
_reflns_threshold_expression 'I > 2\s(I)'
_cod_data_source_file c4cc09011j2.cif
_cod_data_source_block nelson01
_cod_original_cell_volume 1137.97(15)
_cod_database_code 7116491
_shelx_space_group_comment
; 
The symmetry employed for this shelxl refinement is uniquely defined 
by the following loop, which should always be used as a source of 
symmetry information in preference to the above space-group names. 
They are only intended as comments. 
;
_shelx_estimated_absorpt_t_min 0.974
_shelx_estimated_absorpt_t_max 0.987
_shelxl_version_number 2013-3

loop_
_space_group_symop_operation_xyz
'x, y, z'
'-x, -y, -z'

loop_
_atom_site_label
_atom_site_type_symbol
_atom_site_fract_x
_atom_site_fract_y
_atom_site_fract_z
_atom_site_U_iso_or_equiv
_atom_site_adp_type
_atom_site_occupancy
_atom_site_site_symmetry_order
_atom_site_calc_flag
_atom_site_refinement_flags_posn
_atom_site_refinement_flags_adp
O1 O 0.46211(14) 0.39394(9) 0.32409(9) 0.0224(2) Uani 1 1 d . .
O2 O 0.21757(14) 0.29493(9) 0.10697(9) 0.0235(3) Uani 1 1 d . .
O3 O 0.62609(14) -0.18933(9) 0.24061(9) 0.0212(2) Uani 1 1 d . .
O4 O 0.42168(15) -0.28457(10) 0.06998(10) 0.0315(3) Uani 1 1 d . .
N1 N 0.36061(15) -0.06081(10) 0.08349(10) 0.0164(3) Uani 1 1 d . .
C1 C -0.2191(2) -0.06760(16) -0.47444(14) 0.0316(4) Uani 1 1 d . .
H1 H -0.2868 -0.0943 -0.5517 0.038 Uiso 1 1 calc R U
C2 C -0.2101(2) 0.03840(15) -0.40216(14) 0.0273(4) Uani 1 1 d . .
H23 H -0.2714 0.0844 -0.4301 0.033 Uiso 1 1 calc R U
C3 C -0.1121(2) 0.07748(14) -0.28932(13) 0.0220(3) Uani 1 1 d . .
H3 H -0.1056 0.1504 -0.2402 0.026 Uiso 1 1 calc R U
C4 C -0.02260(19) 0.00982(13) -0.24750(12) 0.0190(3) Uani 1 1 d . .
C5 C 0.08097(19) 0.05043(13) -0.13110(13) 0.0190(3) Uani 1 1 d . .
C6 C 0.17002(19) 0.08044(13) -0.03455(12) 0.0175(3) Uani 1 1 d . .
C7 C 0.28155(18) 0.11957(13) 0.07974(12) 0.0160(3) Uani 1 1 d . .
C8 C 0.36868(18) 0.05246(12) 0.12725(12) 0.0149(3) Uani 1 1 d . .
C9 C 0.49094(18) 0.10112(12) 0.23764(12) 0.0154(3) Uani 1 1 d . .
C10 C 0.52423(18) 0.21683(12) 0.30477(12) 0.0161(3) Uani 1 1 d . .
C11 C 0.64954(19) 0.26722(13) 0.41590(13) 0.0183(3) Uani 1 1 d . .
C12 C 0.7560(2) 0.31082(13) 0.50850(13) 0.0200(3) Uani 1 1 d . .
C13 C 0.87593(19) 0.36962(13) 0.62176(12) 0.0178(3) Uani 1 1 d . .
C14 C 1.0434(2) 0.45592(14) 0.64243(13) 0.0224(3) Uani 1 1 d . .
H12 H 1.0839 0.4719 0.5810 0.027 Uiso 1 1 calc R U
C15 C 1.1506(2) 0.51829(14) 0.75276(14) 0.0246(3) Uani 1 1 d . .
H13 H 1.2635 0.5777 0.7665 0.029 Uiso 1 1 calc R U
C16 C 1.0944(2) 0.49465(14) 0.84283(13) 0.0238(3) Uani 1 1 d . .
H2 H 1.1680 0.5381 0.9181 0.029 Uiso 1 1 calc R U
C17 C -0.0321(2) -0.09663(14) -0.32088(13) 0.0238(3) Uani 1 1 d . .
H5 H 0.0282 -0.1433 -0.2934 0.029 Uiso 1 1 calc R U
C18 C -0.1294(2) -0.13445(15) -0.43382(14) 0.0301(4) Uani 1 1 d . .
H4 H -0.1346 -0.2067 -0.4836 0.036 Uiso 1 1 calc R U
C19 C 0.47607(18) -0.08326(12) 0.16490(12) 0.0161(3) Uani 1 1 d . .
C20 C 0.55727(18) 0.01444(12) 0.25913(12) 0.0163(3) Uani 1 1 d . .
H16 H 0.6423 0.0221 0.3263 0.020 Uiso 1 1 calc R U
C21 C 0.43111(19) 0.28051(12) 0.26037(12) 0.0174(3) Uani 1 1 d . .
C22 C 0.3169(2) 0.40987(16) 0.37243(17) 0.0360(4) Uani 1 1 d . .
H8 H 0.2032 0.3848 0.3119 0.054 Uiso 1 1 calc R U
H7 H 0.3480 0.4921 0.4162 0.054 Uiso 1 1 calc R U
H6 H 0.2999 0.3637 0.4223 0.054 Uiso 1 1 calc R U
C23 C 0.31291(19) 0.23272(13) 0.14925(12) 0.0173(3) Uani 1 1 d . .
C24 C 0.3250(2) 0.39727(15) 0.09255(15) 0.0287(4) Uani 1 1 d . .
H9 H 0.3837 0.4584 0.1666 0.043 Uiso 1 1 calc R U
H11 H 0.2456 0.4233 0.0443 0.043 Uiso 1 1 calc R U
H10 H 0.4194 0.3803 0.0569 0.043 Uiso 1 1 calc R U
C25 C 0.8214(2) 0.34554(13) 0.71324(13) 0.0209(3) Uani 1 1 d . .
H15 H 0.7087 0.2862 0.7001 0.025 Uiso 1 1 calc R U
C26 C 0.9301(2) 0.40736(14) 0.82303(13) 0.0241(3) Uani 1 1 d . .
H14 H 0.8923 0.3900 0.8847 0.029 Uiso 1 1 calc R U
C27 C 0.50081(19) -0.19596(13) 0.14974(13) 0.0184(3) Uani 1 1 d . .
C28 C 0.6740(2) -0.29203(14) 0.23510(16) 0.0306(4) Uani 1 1 d . .
H17 H 0.5706 -0.3520 0.2401 0.046 Uiso 1 1 calc R U
H19 H 0.7814 -0.2735 0.2982 0.046 Uiso 1 1 calc R U
H18 H 0.7026 -0.3205 0.1633 0.046 Uiso 1 1 calc R U
C29 C 0.2466(2) -0.14390(14) -0.02782(13) 0.0237(3) Uani 1 1 d . .
H22 H 0.1197 -0.1735 -0.0248 0.035 Uiso 1 1 calc R U
H21 H 0.2935 -0.2085 -0.0485 0.035 Uiso 1 1 calc R U
H20 H 0.2505 -0.1051 -0.0845 0.035 Uiso 1 1 calc R U

loop_
_atom_site_aniso_label
_atom_site_aniso_U_11
_atom_site_aniso_U_22
_atom_site_aniso_U_33
_atom_site_aniso_U_23
_atom_site_aniso_U_13
_atom_site_aniso_U_12
O1 0.0239(5) 0.0152(5) 0.0232(6) 0.0011(5) 0.0020(4) 0.0072(4)
O2 0.0195(5) 0.0199(5) 0.0282(6) 0.0088(5) -0.0019(4) 0.0072(4)
O3 0.0245(5) 0.0176(5) 0.0212(6) 0.0063(4) 0.0029(4) 0.0091(4)
O4 0.0276(6) 0.0186(6) 0.0337(7) -0.0039(5) -0.0067(5) 0.0080(5)
N1 0.0145(5) 0.0164(6) 0.0143(6) 0.0024(5) 0.0015(5) 0.0033(5)
C1 0.0361(9) 0.0329(10) 0.0170(8) 0.0089(7) -0.0021(7) 0.0037(8)
C2 0.0293(8) 0.0307(9) 0.0215(8) 0.0127(7) 0.0017(7) 0.0091(7)
C3 0.0219(7) 0.0258(8) 0.0173(7) 0.0071(6) 0.0050(6) 0.0070(6)
C4 0.0150(6) 0.0225(8) 0.0164(7) 0.0069(6) 0.0037(6) 0.0016(6)
C5 0.0146(6) 0.0211(7) 0.0206(8) 0.0079(6) 0.0049(6) 0.0039(6)
C6 0.0144(6) 0.0181(7) 0.0192(7) 0.0060(6) 0.0049(6) 0.0040(5)
C7 0.0115(6) 0.0181(7) 0.0156(7) 0.0053(6) 0.0021(5) 0.0020(5)
C8 0.0129(6) 0.0159(7) 0.0134(7) 0.0034(6) 0.0037(5) 0.0024(5)
C9 0.0137(6) 0.0160(7) 0.0142(7) 0.0040(6) 0.0030(5) 0.0030(5)
C10 0.0146(6) 0.0163(7) 0.0143(7) 0.0034(6) 0.0022(5) 0.0032(5)
C11 0.0191(7) 0.0150(7) 0.0196(7) 0.0047(6) 0.0033(6) 0.0060(6)
C12 0.0217(7) 0.0172(7) 0.0198(8) 0.0055(6) 0.0034(6) 0.0069(6)
C13 0.0186(7) 0.0159(7) 0.0156(7) 0.0024(6) -0.0005(6) 0.0070(6)
C14 0.0207(7) 0.0245(8) 0.0201(8) 0.0095(7) 0.0022(6) 0.0049(6)
C15 0.0187(7) 0.0217(8) 0.0258(8) 0.0069(7) -0.0011(6) 0.0011(6)
C16 0.0242(8) 0.0212(8) 0.0180(8) 0.0008(6) -0.0040(6) 0.0075(6)
C17 0.0267(8) 0.0233(8) 0.0193(8) 0.0081(7) 0.0031(6) 0.0064(6)
C18 0.0399(9) 0.0240(8) 0.0182(8) 0.0036(7) 0.0029(7) 0.0049(7)
C19 0.0135(6) 0.0172(7) 0.0161(7) 0.0047(6) 0.0040(5) 0.0036(5)
C20 0.0144(6) 0.0183(7) 0.0152(7) 0.0052(6) 0.0037(5) 0.0045(5)
C21 0.0160(6) 0.0136(7) 0.0185(7) 0.0019(6) 0.0027(6) 0.0035(5)
C22 0.0353(9) 0.0285(9) 0.0409(11) 0.0002(8) 0.0155(8) 0.0136(8)
C23 0.0153(6) 0.0175(7) 0.0185(7) 0.0065(6) 0.0027(6) 0.0052(5)
C24 0.0322(9) 0.0265(9) 0.0319(9) 0.0164(8) 0.0061(7) 0.0117(7)
C25 0.0188(7) 0.0191(7) 0.0212(8) 0.0043(6) 0.0044(6) 0.0040(6)
C26 0.0275(8) 0.0264(8) 0.0178(8) 0.0061(7) 0.0061(6) 0.0094(7)
C27 0.0140(6) 0.0171(7) 0.0218(8) 0.0044(6) 0.0048(6) 0.0036(5)
C28 0.0295(8) 0.0207(8) 0.0398(10) 0.0078(8) 0.0023(8) 0.0128(7)
C29 0.0241(7) 0.0204(8) 0.0165(8) -0.0021(6) -0.0027(6) 0.0057(6)

loop_
_atom_type_symbol
_atom_type_description
_atom_type_scat_dispersion_real
_atom_type_scat_dispersion_imag
_atom_type_scat_source
C C 0.0033 0.0016 'International Tables Vol C Tables 4.2.6.8 and 6.1.1.4'
H H 0.0000 0.0000 'International Tables Vol C Tables 4.2.6.8 and 6.1.1.4'
N N 0.0061 0.0033 'International Tables Vol C Tables 4.2.6.8 and 6.1.1.4'
O O 0.0106 0.0060 'International Tables Vol C Tables 4.2.6.8 and 6.1.1.4'

loop_
_geom_angle_atom_site_label_1
_geom_angle_atom_site_label_2
_geom_angle_atom_site_label_3
_geom_angle
C21 O1 C22 113.91(12)
C23 O2 C24 116.20(11)
C27 O3 C28 116.39(12)
C8 N1 C19 107.77(11)
C8 N1 C29 125.97(12)
C19 N1 C29 126.24(12)
C18 C1 C2 119.90(15)
C3 C2 C1 120.23(16)
C2 C3 C4 120.15(15)
C17 C4 C3 119.24(14)
C17 C4 C5 120.33(14)
C3 C4 C5 120.42(14)
C6 C5 C4 177.26(17)
C5 C6 C7 177.75(15)
C23 C7 C8 116.90(13)
C23 C7 C6 118.63(13)
C8 C7 C6 124.44(13)
N1 C8 C7 131.06(13)
N1 C8 C9 107.92(12)
C7 C8 C9 121.02(13)
C20 C9 C10 131.78(13)
C20 C9 C8 107.43(12)
C10 C9 C8 120.78(13)
C21 C10 C9 118.10(13)
C21 C10 C11 120.76(13)
C9 C10 C11 121.14(13)
C12 C11 C10 178.98(17)
C11 C12 C13 175.41(16)
C25 C13 C14 118.96(13)
C25 C13 C12 120.26(13)
C14 C13 C12 120.68(14)
C15 C14 C13 120.04(14)
C16 C15 C14 120.53(14)
C15 C16 C26 119.86(14)
C18 C17 C4 120.10(15)
C1 C18 C17 120.38(16)
C20 C19 N1 109.75(13)
C20 C19 C27 126.53(13)
N1 C19 C27 123.72(13)
C19 C20 C9 107.14(12)
O1 C21 C10 119.17(12)
O1 C21 C23 119.80(13)
C10 C21 C23 120.94(13)
O2 C23 C7 117.16(12)
O2 C23 C21 120.65(13)
C7 C23 C21 122.13(13)
C26 C25 C13 120.63(14)
C25 C26 C16 119.96(15)
O4 C27 O3 122.99(14)
O4 C27 C19 127.13(14)
O3 C27 C19 109.87(12)

loop_
_geom_bond_atom_site_label_1
_geom_bond_atom_site_label_2
_geom_bond_distance
O1 C21 1.3792(17)
O1 C22 1.428(2)
O2 C23 1.3712(17)
O2 C24 1.4277(19)
O3 C27 1.3452(17)
O3 C28 1.4401(19)
O4 C27 1.2100(18)
N1 C8 1.3748(18)
N1 C19 1.3935(18)
N1 C29 1.4673(18)
C1 C18 1.384(2)
C1 C2 1.386(2)
C2 C3 1.385(2)
C3 C4 1.399(2)
C4 C17 1.395(2)
C4 C5 1.434(2)
C5 C6 1.201(2)
C6 C7 1.432(2)
C7 C23 1.398(2)
C7 C8 1.417(2)
C8 C9 1.4171(19)
C9 C20 1.407(2)
C9 C10 1.412(2)
C10 C21 1.388(2)
C10 C11 1.4331(19)
C11 C12 1.200(2)
C12 C13 1.442(2)
C13 C25 1.396(2)
C13 C14 1.397(2)
C14 C15 1.388(2)
C15 C16 1.382(2)
C16 C26 1.388(2)
C17 C18 1.386(2)
C19 C20 1.372(2)
C19 C27 1.463(2)
C21 C23 1.413(2)
C25 C26 1.385(2)
